data_7049522
loop_
_publ_author_name
'Lee, Khei Yan'
'Ng, Yi Ling'
'Wang, Wai San'
'Ng, Pei Ying'
'Chan, Cheang Wei'
'Lai, Jing Wei'
'Davamani, Fabian'
'Chitra, Ebenezer'
'Lim, Wei Meng'
'Ganguly, Rakesh'
'Maah, Mohd Jamil'
'Yip, Foo Win'
'Ng, Chew Hee'

_publ_section_title
;
 Enantiomeric pairs of ternary copper(ii) complexes and their aldol-type
 condensation products: synthesis, characterization, and anticancer and
 epigenetic properties.
;
_journal_issue 15
_journal_name_full 'Dalton transactions (Cambridge, England : 2003)'
_journal_page_first 4987
_journal_page_last 4999
_journal_paper_doi 10.1039/c9dt00506d
_journal_volume 48
_journal_year 2019
_chemical_absolute_configuration abs
_chemical_formula_moiety 'C16 H16 Cu N3 O4, N O3, H2 O '
_chemical_formula_sum 'C16 H18 Cu N4 O8'
_chemical_formula_weight 457.88
_chemical_name_systematic 'aqua(1.10-phenanthroline)(oxazolidine-4-carboxylato)copper(II) nitrate monohydrate'
_space_group_IT_number 19
_space_group_name_Hall 'P 2ac 2ab'
_space_group_name_H-M_alt 'P 21 21 21'
_symmetry_cell_setting orthorhombic
_symmetry_space_group_name_Hall 'P 2ac 2ab'
_symmetry_space_group_name_H-M 'P 21 21 21'
_atom_sites_solution_hydrogens geom
_atom_sites_solution_primary direct
_atom_sites_solution_secondary difmap
_audit_creation_method SHELXL-97
_audit_update_record
;
2018-08-22 deposited with the CCDC.    2019-03-26 downloaded from the CCDC.
;
_cell_angle_alpha 90.00
_cell_angle_beta 90.00
_cell_angle_gamma 90.00
_cell_formula_units_Z 4
_cell_length_a 6.6836(3)
_cell_length_b 12.2756(4)
_cell_length_c 21.8809(8)
_cell_measurement_reflns_used 6587
_cell_measurement_temperature 103(2)
_cell_measurement_theta_max 28.91
_cell_measurement_theta_min 2.49
_cell_volume 1795.22(12)
_computing_cell_refinement 'Bruker SAINT'
_computing_data_collection 'Bruker APEX2'
_computing_data_reduction 'Bruker SAINT'
_computing_molecular_graphics 'Bruker SHELXTL'
_computing_publication_material 'Bruker SHELXTL'
_computing_structure_refinement 'SHELXL-97 (Sheldrick, 2008)'
_computing_structure_solution 'SHELXS-97 (Sheldrick, 2008)'
_diffrn_ambient_temperature 103(2)
_diffrn_measured_fraction_theta_full 0.999
_diffrn_measured_fraction_theta_max 0.999
_diffrn_measurement_device_type 'Bruker APEX-II CCD'
_diffrn_measurement_method '\f and \w scans'
_diffrn_radiation_monochromator graphite
_diffrn_radiation_source 'fine-focus sealed tube'
_diffrn_radiation_type MoK\a
_diffrn_radiation_wavelength 0.71073
_diffrn_reflns_av_R_equivalents 0.0413
_diffrn_reflns_av_sigmaI/netI 0.0445
_diffrn_reflns_limit_h_max 9
_diffrn_reflns_limit_h_min -9
_diffrn_reflns_limit_k_max 17
_diffrn_reflns_limit_k_min 0
_diffrn_reflns_limit_l_max 31
_diffrn_reflns_limit_l_min 0
_diffrn_reflns_number 24705
_diffrn_reflns_theta_full 31.02
_diffrn_reflns_theta_max 31.02
_diffrn_reflns_theta_min 3.19
_exptl_absorpt_coefficient_mu 1.273
_exptl_absorpt_correction_T_max 0.9050
_exptl_absorpt_correction_T_min 0.6299
_exptl_absorpt_correction_type multi-scan
_exptl_absorpt_process_details SADABS
_exptl_crystal_colour blue
_exptl_crystal_density_diffrn 1.694
_exptl_crystal_density_method 'not measured'
_exptl_crystal_description needle
_exptl_crystal_F_000 940
_exptl_crystal_size_max 0.40
_exptl_crystal_size_mid 0.10
_exptl_crystal_size_min 0.08
_refine_diff_density_max 0.396
_refine_diff_density_min -0.371
_refine_diff_density_rms 0.071
_refine_ls_abs_structure_details 'Flack H D (1983), Acta Cryst. A39, 876-881'
_refine_ls_abs_structure_Flack -0.003(8)
_refine_ls_extinction_method none
_refine_ls_goodness_of_fit_ref 1.021
_refine_ls_hydrogen_treatment mixed
_refine_ls_matrix_type full
_refine_ls_number_parameters 277
_refine_ls_number_reflns 5708
_refine_ls_number_restraints 6
_refine_ls_restrained_S_all 1.021
_refine_ls_R_factor_all 0.0383
_refine_ls_R_factor_gt 0.0312
_refine_ls_shift/su_max 0.002
_refine_ls_shift/su_mean 0.000
_refine_ls_structure_factor_coef Fsqd
_refine_ls_weighting_details 'calc w=1/[\s^2^(Fo^2^)+(0.0368P)^2^+0.0000P] where P=(Fo^2^+2Fc^2^)/3'
_refine_ls_weighting_scheme calc
_refine_ls_wR_factor_gt 0.0705
_refine_ls_wR_factor_ref 0.0726
_reflns_number_gt 5088
_reflns_number_total 5708
_reflns_threshold_expression >2sigma(I)
_cod_data_source_file c9dt00506d2.cif
_cod_data_source_block rg121s
_cod_depositor_comments
;
The following automatic conversions were performed:

'_symmetry_cell_setting' value 'Orthorhombic' changed to
'orthorhombic' according to
/home/data/users/saulius/crontab/automatic-downloads/rss-feeds/RSC/lib/dictionaries/cif_core.dic
dictionary named 'cif_core.dic' version 2.4.2 from 2011-04-26.

Automatic conversion script
Id: cif_fix_values 4973 2017-02-22 13:04:09Z antanas 

 Adding full bibliography for 7049521--7049522.cif.
;
_cod_original_sg_symbol_H-M P2(1)2(1)2(1)
_cod_database_code 7049522

loop_
_symmetry_equiv_pos_as_xyz
'x, y, z'
'-x+1/2, -y, z+1/2'
'-x, y+1/2, -z+1/2'
'x+1/2, -y+1/2, -z'

loop_
_atom_site_label
_atom_site_type_symbol
_atom_site_fract_x
_atom_site_fract_y
_atom_site_fract_z
_atom_site_U_iso_or_equiv
_atom_site_adp_type
_atom_site_occupancy
_atom_site_symmetry_multiplicity
_atom_site_calc_flag
_atom_site_refinement_flags
Cu1 Cu 0.62448(4) 0.581281(17) 0.943404(9) 0.01331(6) Uani 1 1 d .
C1 C 0.6718(3) 0.79443(14) 0.89822(8) 0.0139(4) Uani 1 1 d .
H1 H 0.8087 0.8015 0.8802 0.017 Uiso 1 1 calc R
C2 C 0.6856(3) 0.79770(15) 0.96806(8) 0.0145(4) Uani 1 1 d .
C3 C 0.5346(3) 0.88460(15) 0.87231(9) 0.0187(4) Uani 1 1 d .
H3A H 0.4735 0.9273 0.9058 0.022 Uiso 1 1 calc R
H3B H 0.6115 0.9346 0.8457 0.022 Uiso 1 1 calc R
C4 C 0.3699(4) 0.72341(14) 0.86431(7) 0.0166(3) Uani 1 1 d .
H4A H 0.3067 0.6718 0.8354 0.020 Uiso 1 1 calc R
H4B H 0.2899 0.7255 0.9024 0.020 Uiso 1 1 calc R
C5 C 0.5927(3) 0.42332(16) 0.83592(8) 0.0180(4) Uani 1 1 d .
H5 H 0.5847 0.4841 0.8092 0.022 Uiso 1 1 calc R
C6 C 0.6015(4) 0.31799(15) 0.81090(8) 0.0205(4) Uani 1 1 d .
H6 H 0.6005 0.3084 0.7678 0.025 Uiso 1 1 calc R
C7 C 0.6116(3) 0.22919(15) 0.84861(8) 0.0193(4) Uani 1 1 d .
H7 H 0.6167 0.1579 0.8318 0.023 Uiso 1 1 calc R
C8 C 0.6143(3) 0.24420(14) 0.91254(8) 0.0151(3) Uani 1 1 d .
C9 C 0.6214(3) 0.15814(14) 0.95675(8) 0.0178(4) Uani 1 1 d .
H9 H 0.6281 0.0848 0.9430 0.021 Uiso 1 1 calc R
C10 C 0.6189(3) 0.17857(14) 1.01763(8) 0.0172(4) Uani 1 1 d .
H10 H 0.6199 0.1195 1.0457 0.021 Uiso 1 1 calc R
C11 C 0.6148(3) 0.28870(14) 1.04027(8) 0.0140(3) Uani 1 1 d .
C12 C 0.6114(4) 0.31657(16) 1.10253(8) 0.0188(4) Uani 1 1 d .
H12 H 0.6140 0.2615 1.1330 0.023 Uiso 1 1 calc R
C13 C 0.6043(3) 0.42473(17) 1.11865(8) 0.0198(4) Uani 1 1 d .
H13 H 0.5980 0.4450 1.1605 0.024 Uiso 1 1 calc R
C14 C 0.6064(3) 0.50471(15) 1.07324(8) 0.0169(4) Uani 1 1 d .
H14 H 0.6037 0.5791 1.0851 0.020 Uiso 1 1 calc R
C15 C 0.6122(3) 0.37404(14) 0.99784(8) 0.0123(3) Uani 1 1 d .
C16 C 0.6073(3) 0.35244(13) 0.93341(7) 0.0122(3) Uani 1 1 d .
N1 N 0.5788(3) 0.69111(12) 0.87734(7) 0.0141(3) Uani 1 1 d .
H1N H 0.645(4) 0.6694(17) 0.8406(10) 0.021 Uiso 1 1 d .
N2 N 0.5951(3) 0.44043(11) 0.89605(6) 0.0135(3) Uani 1 1 d .
N3 N 0.6120(3) 0.48064(11) 1.01417(6) 0.0129(3) Uani 1 1 d .
N4 N 0.1332(3) 0.45034(13) 0.77549(7) 0.0192(3) Uani 1 1 d .
O1 O 0.6628(2) 0.70751(10) 0.99595(6) 0.0163(3) Uani 1 1 d .
O2 O 0.7149(2) 0.88714(10) 0.99283(6) 0.0173(3) Uani 1 1 d .
O3 O 0.3844(2) 0.82893(10) 0.83801(5) 0.0184(3) Uani 1 1 d .
O4 O 0.9518(2) 0.58126(13) 0.91397(6) 0.0202(3) Uani 1 1 d D
H1O H 0.999(4) 0.5402(19) 0.8902(10) 0.030 Uiso 1 1 d D
H2O H 1.037(3) 0.585(2) 0.9387(10) 0.030 Uiso 1 1 d D
O5 O 0.0901(3) 0.42568(12) 0.82913(6) 0.0290(4) Uani 1 1 d .
O6 O 0.1529(4) 0.37854(13) 0.73642(8) 0.0451(5) Uani 1 1 d .
O7 O 0.1596(3) 0.54783(11) 0.76046(7) 0.0289(4) Uani 1 1 d .
O8 O 0.7155(3) 0.34429(13) 0.26328(7) 0.0294(4) Uani 1 1 d D
H3O H 0.687(5) 0.2849(14) 0.2574(13) 0.044 Uiso 1 1 d D
H4O H 0.615(3) 0.378(2) 0.2696(13) 0.044 Uiso 1 1 d D

loop_
_atom_site_aniso_label
_atom_site_aniso_U_11
_atom_site_aniso_U_22
_atom_site_aniso_U_33
_atom_site_aniso_U_23
_atom_site_aniso_U_13
_atom_site_aniso_U_12
Cu1 0.02223(11) 0.00835(9) 0.00936(8) 0.00060(7) -0.00205(10) -0.00137(10)
C1 0.0187(11) 0.0110(8) 0.0121(7) 0.0004(6) 0.0034(7) -0.0012(7)
C2 0.0161(9) 0.0145(8) 0.0129(7) -0.0001(7) 0.0010(7) 0.0000(7)
C3 0.0258(11) 0.0110(8) 0.0194(9) -0.0002(7) 0.0004(8) 0.0026(8)
C4 0.0215(10) 0.0154(8) 0.0129(7) 0.0009(6) -0.0029(8) -0.0023(9)
C5 0.0256(11) 0.0156(8) 0.0127(7) -0.0007(7) -0.0023(7) -0.0028(9)
C6 0.0264(12) 0.0210(9) 0.0142(8) -0.0039(7) -0.0024(8) -0.0015(9)
C7 0.0220(10) 0.0142(8) 0.0215(8) -0.0057(7) -0.0007(9) -0.0026(9)
C8 0.0128(9) 0.0131(8) 0.0194(8) -0.0013(6) -0.0008(8) -0.0005(8)
C9 0.0166(9) 0.0093(7) 0.0275(9) 0.0001(6) -0.0010(9) -0.0016(8)
C10 0.0150(9) 0.0142(8) 0.0225(8) 0.0069(7) -0.0010(9) 0.0003(9)
C11 0.0113(8) 0.0142(8) 0.0163(7) 0.0047(6) -0.0013(8) -0.0011(8)
C12 0.0165(10) 0.0239(9) 0.0161(8) 0.0072(7) -0.0004(9) -0.0023(9)
C13 0.0238(10) 0.0238(9) 0.0116(7) 0.0032(7) 0.0012(8) -0.0007(11)
C14 0.0214(11) 0.0166(8) 0.0126(7) -0.0007(6) 0.0000(8) 0.0016(9)
C15 0.0111(9) 0.0118(7) 0.0141(7) -0.0002(6) -0.0002(8) -0.0003(8)
C16 0.0124(8) 0.0106(7) 0.0137(7) 0.0004(6) -0.0002(7) -0.0014(7)
N1 0.0209(10) 0.0103(7) 0.0110(6) -0.0009(5) 0.0006(6) -0.0008(6)
N2 0.0178(9) 0.0108(7) 0.0121(6) 0.0003(5) -0.0022(6) -0.0021(6)
N3 0.0161(8) 0.0107(6) 0.0120(6) 0.0009(5) -0.0007(7) -0.0005(7)
N4 0.0214(9) 0.0180(7) 0.0182(7) -0.0023(5) 0.0003(8) 0.0011(8)
O1 0.0263(9) 0.0111(6) 0.0115(5) -0.0013(5) 0.0005(6) -0.0031(6)
O2 0.0245(8) 0.0116(6) 0.0157(6) -0.0035(5) 0.0033(6) -0.0037(6)
O3 0.0272(8) 0.0137(6) 0.0143(5) 0.0012(4) -0.0031(6) 0.0020(7)
O4 0.0205(7) 0.0232(7) 0.0168(6) -0.0059(6) -0.0019(5) -0.0005(7)
O5 0.0454(11) 0.0231(7) 0.0186(6) 0.0024(6) 0.0064(7) 0.0036(8)
O6 0.0781(16) 0.0265(8) 0.0307(8) -0.0147(7) 0.0184(10) -0.0007(10)
O7 0.0420(11) 0.0179(7) 0.0268(7) 0.0023(6) -0.0024(7) -0.0027(7)
O8 0.0462(11) 0.0233(8) 0.0189(7) -0.0014(6) -0.0081(7) 0.0079(8)

loop_
_atom_type_symbol
_atom_type_description
_atom_type_scat_dispersion_real
_atom_type_scat_dispersion_imag
_atom_type_scat_source
C C 0.0033 0.0016 'International Tables Vol C Tables 4.2.6.8 and 6.1.1.4'
H H 0.0000 0.0000 'International Tables Vol C Tables 4.2.6.8 and 6.1.1.4'
N N 0.0061 0.0033 'International Tables Vol C Tables 4.2.6.8 and 6.1.1.4'
O O 0.0106 0.0060 'International Tables Vol C Tables 4.2.6.8 and 6.1.1.4'
Cu Cu 0.3201 1.2651 'International Tables Vol C Tables 4.2.6.8 and 6.1.1.4'

loop_
_geom_angle_atom_site_label_1
_geom_angle_atom_site_label_2
_geom_angle_atom_site_label_3
_geom_angle
O1 Cu1 N3 92.31(6)
O1 Cu1 N1 84.86(6)
N3 Cu1 N1 167.98(8)
O1 Cu1 N2 174.05(6)
N3 Cu1 N2 82.16(6)
N1 Cu1 N2 101.00(6)
O1 Cu1 O4 92.32(6)
N3 Cu1 O4 105.12(7)
N1 Cu1 O4 86.70(6)
N2 Cu1 O4 87.04(6)
N1 C1 C2 110.78(14)
N1 C1 C3 104.52(15)
C2 C1 C3 112.52(15)
O2 C2 O1 125.39(17)
O2 C2 C1 117.96(16)
O1 C2 C1 116.64(15)
O3 C3 C1 105.51(15)
O3 C4 N1 104.97(17)
N2 C5 C6 121.95(17)
C7 C6 C5 119.99(17)
C6 C7 C8 119.62(17)
C16 C8 C7 116.43(16)
C16 C8 C9 118.59(15)
C7 C8 C9 124.98(16)
C10 C9 C8 121.77(16)
C9 C10 C11 120.80(16)
C15 C11 C12 117.44(16)
C15 C11 C10 118.33(16)
C12 C11 C10 124.23(16)
C13 C12 C11 118.98(16)
C12 C13 C14 119.74(16)
N3 C14 C13 122.47(17)
N3 C15 C11 123.17(15)
N3 C15 C16 115.92(15)
C11 C15 C16 120.90(16)
N2 C16 C8 123.95(15)
N2 C16 C15 116.50(15)
C8 C16 C15 119.54(15)
C4 N1 C1 103.03(14)
C4 N1 Cu1 117.64(12)
C1 N1 Cu1 106.83(11)
C5 N2 C16 118.04(15)
C5 N2 Cu1 129.87(13)
C16 N2 Cu1 111.43(11)
C14 N3 C15 118.14(15)
C14 N3 Cu1 128.57(12)
C15 N3 Cu1 113.28(11)
O6 N4 O5 120.23(17)
O6 N4 O7 119.00(17)
O5 N4 O7 120.77(16)
C2 O1 Cu1 115.13(11)
C4 O3 C3 105.73(14)

loop_
_geom_bond_atom_site_label_1
_geom_bond_atom_site_label_2
_geom_bond_distance
Cu1 O1 1.9465(12)
Cu1 N3 1.9827(14)
Cu1 N1 2.0002(15)
Cu1 N2 2.0253(14)
Cu1 O4 2.2808(15)
C1 N1 1.484(2)
C1 C2 1.531(3)
C1 C3 1.545(3)
C2 O2 1.240(2)
C2 O1 1.273(2)
C3 O3 1.428(3)
C4 O3 1.421(2)
C4 N1 1.479(3)
C5 N2 1.332(2)
C5 C6 1.405(3)
C6 C7 1.369(3)
C7 C8 1.411(2)
C8 C16 1.406(2)
C8 C9 1.433(2)
C9 C10 1.356(2)
C10 C11 1.440(2)
C11 C15 1.400(2)
C11 C12 1.405(2)
C12 C13 1.375(3)
C13 C14 1.397(2)
C14 N3 1.326(2)
C15 N3 1.356(2)
C15 C16 1.435(2)
C16 N2 1.357(2)
N4 O6 1.235(2)
N4 O5 1.246(2)
N4 O7 1.254(2)
